data_7713680
loop_
_publ_author_name
'Wang, Bing'
'Chen, Wenhao'
'Yang, Jiangnan'
'Lu, Linfang'
'Liu, Jiyong'
'Shen, Liang'
'Wu, Di'

_publ_section_title
;
 N-heterocyclic imine-based bis-gallium(I) carbene analog featuring a
 four-membered Ga2N2 ring
;
_journal_name_full 'Dalton Transactions'
_journal_paper_doi 10.1039/D3DT00782K
_journal_year 2023
_chemical_formula_moiety 'C78 H92 Ga2 N6 S4'
_chemical_formula_sum 'C78 H92 Ga2 N6 S4'
_chemical_formula_weight 1381.25
_space_group_crystal_system monoclinic
_space_group_IT_number 14
_space_group_name_Hall '-P 2ybc'
_space_group_name_H-M_alt 'P 1 21/c 1'
_atom_sites_solution_hydrogens geom
_atom_sites_solution_primary dual
_audit_creation_date 2022-01-03
_audit_creation_method
;
Olex2 1.2
(compiled 2018.05.29 svn.r3508 for OlexSys, GUI svn.r5506)
;
_audit_update_record
;
2022-04-26 deposited with the CCDC.	2023-07-19 downloaded from the CCDC.
;
_cell_angle_alpha 90
_cell_angle_beta 114.876(5)
_cell_angle_gamma 90
_cell_formula_units_Z 2
_cell_length_a 12.7756(18)
_cell_length_b 23.239(3)
_cell_length_c 12.8137(17)
_cell_measurement_reflns_used 9851
_cell_measurement_temperature 170(2)
_cell_measurement_theta_max 26.99
_cell_measurement_theta_min 2.48
_cell_volume 3451.3(8)
_computing_cell_refinement 'SAINT V8.40B (Bruker Nano, Inc., 2019)'
_computing_data_collection 'Bruker Instrument Service vV6.2.14'
_computing_data_reduction 'SAINT V8.40B (Bruker Nano, Inc., 2019)'
_computing_molecular_graphics 'Olex2 (Dolomanov et al., 2009)'
_computing_publication_material 'Olex2 (Dolomanov et al., 2009)'
_computing_structure_refinement 'ShelXL (Sheldrick, 2015)'
_computing_structure_solution 'ShelXT (Sheldrick, 2015)'
_diffrn_ambient_temperature 170.0
_diffrn_measured_fraction_theta_full 0.992
_diffrn_measured_fraction_theta_max 0.980
_diffrn_measurement_device_type 'zju Bruker D8 Venture'
_diffrn_measurement_method '\f and \w scans'
_diffrn_radiation_type MoK\a
_diffrn_radiation_wavelength 0.71073
_diffrn_reflns_av_R_equivalents 0.0982
_diffrn_reflns_av_unetI/netI 0.0742
_diffrn_reflns_Laue_measured_fraction_full 0.992
_diffrn_reflns_Laue_measured_fraction_max 0.980
_diffrn_reflns_limit_h_max 16
_diffrn_reflns_limit_h_min -16
_diffrn_reflns_limit_k_max 29
_diffrn_reflns_limit_k_min -25
_diffrn_reflns_limit_l_max 15
_diffrn_reflns_limit_l_min -16
_diffrn_reflns_number 46214
_diffrn_reflns_point_group_measured_fraction_full 0.992
_diffrn_reflns_point_group_measured_fraction_max 0.980
_diffrn_reflns_theta_full 25.242
_diffrn_reflns_theta_max 27.270
_diffrn_reflns_theta_min 1.963
_diffrn_standards_number 0
_exptl_absorpt_coefficient_mu 0.950
_exptl_absorpt_correction_T_max 0.7455
_exptl_absorpt_correction_T_min 0.5245
_exptl_absorpt_correction_type multi-scan
_exptl_absorpt_process_details
;
SADABS-2016/2 (Bruker,2016/2) was used for absorption correction.
wR2(int) was 0.1661 before and 0.0711 after correction.
The Ratio of minimum to maximum transmission is 0.7036.
The \l/2 correction factor is Not present.
;
_exptl_crystal_colour colourless
_exptl_crystal_colour_primary colourless
_exptl_crystal_density_diffrn 1.329
_exptl_crystal_description block
_exptl_crystal_F_000 1456
_exptl_crystal_size_max 0.38
_exptl_crystal_size_mid 0.2
_exptl_crystal_size_min 0.19
_refine_diff_density_max 1.749
_refine_diff_density_min -1.315
_refine_diff_density_rms 0.161
_refine_ls_extinction_method none
_refine_ls_goodness_of_fit_ref 1.053
_refine_ls_hydrogen_treatment constr
_refine_ls_matrix_type full
_refine_ls_number_parameters 414
_refine_ls_number_reflns 7593
_refine_ls_number_restraints 0
_refine_ls_restrained_S_all 1.053
_refine_ls_R_factor_all 0.0838
_refine_ls_R_factor_gt 0.0596
_refine_ls_shift/su_max 0.001
_refine_ls_shift/su_mean 0.000
_refine_ls_structure_factor_coef Fsqd
_refine_ls_weighting_details 'w=1/[\s^2^(Fo^2^)+(0.1315P)^2^] where P=(Fo^2^+2Fc^2^)/3'
_refine_ls_weighting_scheme calc
_refine_ls_wR_factor_gt 0.1618
_refine_ls_wR_factor_ref 0.1940
_reflns_Friedel_coverage 0.000
_reflns_number_gt 5776
_reflns_number_total 7593
_reflns_threshold_expression 'I > 2\s(I)'
_cod_data_source_file d3dt00782k2.cif
_cod_data_source_block 211231_yjn1229_s_s
_cod_database_code 7713680
_shelx_shelxl_version_number 2018/3
_shelx_space_group_comment
;
The symmetry employed for this shelxl refinement is uniquely defined
by the following loop, which should always be used as a source of
symmetry information in preference to the above space-group names.
They are only intended as comments.
;
_shelx_estimated_absorpt_t_max 0.840
_shelx_estimated_absorpt_t_min 0.714
_olex2_refinement_description
;
1. Fixed Uiso
 At 1.2 times of:
  All C(H) groups
 At 1.5 times of:
  All C(H,H,H) groups
2.a Ternary CH refined with riding coordinates:
 C10(H10), C13(H13), C22(H22), C25(H25)
2.b Aromatic/amide H refined with riding coordinates:
 C2(H2), C3(H3), C6(H6), C7(H7), C8(H8), C18(H18), C19(H19), C20(H20),
 C29(H29), C30(H30), C31(H31), C32(H32), C33(H33), C35(H35), C36(H36), C37(H37),
  C38(H38), C39(H39)
2.c Idealised Me refined as rotating group:
 C11(H11A,H11B,H11C), C12(H12A,H12B,H12C), C14(H14A,H14B,H14C), C15(H15A,H15B,
 H15C), C23(H23A,H23B,H23C), C24(H24A,H24B,H24C), C26(H26A,H26B,H26C), C27(H27A,
 H27B,H27C)
;
_olex2_submission_special_instructions 'No special instructions were received'

loop_
_space_group_symop_operation_xyz
'x, y, z'
'-x, y+1/2, -z+1/2'
'-x, -y, -z'
'x, -y-1/2, z-1/2'

loop_
_atom_site_label
_atom_site_type_symbol
_atom_site_fract_x
_atom_site_fract_y
_atom_site_fract_z
_atom_site_U_iso_or_equiv
_atom_site_adp_type
_atom_site_occupancy
_atom_site_site_symmetry_order
_atom_site_calc_flag
_atom_site_refinement_flags_posn
_atom_site_refinement_flags_adp
_atom_site_refinement_flags_occupancy
_atom_site_disorder_assembly
_atom_site_disorder_group
Ga1 Ga 0.50851(3) 0.55873(2) 0.47375(3) 0.01799(15) Uani 1 1 d . . . . .
S1 S 0.51744(9) 0.63072(4) 0.59240(7) 0.0255(2) Uani 1 1 d . . . . .
S2 S 0.52580(8) 0.57234(4) 0.30640(7) 0.0253(2) Uani 1 1 d . . . . .
N1 N 0.3884(3) 0.49952(11) 0.4218(2) 0.0181(6) Uani 1 1 d . . . . .
N2 N 0.1934(2) 0.53486(12) 0.3657(2) 0.0190(6) Uani 1 1 d . . . . .
N3 N 0.2093(3) 0.45634(12) 0.2784(2) 0.0197(6) Uani 1 1 d . . . . .
C1 C 0.2756(3) 0.49737(13) 0.3597(3) 0.0176(6) Uani 1 1 d . . . . .
C2 C 0.0826(3) 0.51622(15) 0.2958(3) 0.0233(7) Uani 1 1 d . . . . .
H2 H 0.012695 0.534339 0.286952 0.028 Uiso 1 1 calc R . . . .
C3 C 0.0921(3) 0.46827(14) 0.2433(3) 0.0219(7) Uani 1 1 d . . . . .
H3 H 0.029784 0.445972 0.191024 0.026 Uiso 1 1 calc R . . . .
C4 C 0.2076(3) 0.59338(14) 0.4091(3) 0.0209(7) Uani 1 1 d . . . . .
C5 C 0.2292(3) 0.60299(15) 0.5242(3) 0.0233(7) Uani 1 1 d . . . . .
C6 C 0.2243(3) 0.65989(16) 0.5567(3) 0.0287(8) Uani 1 1 d . . . . .
H6 H 0.238228 0.668140 0.634070 0.034 Uiso 1 1 calc R . . . .
C7 C 0.1998(4) 0.70425(16) 0.4790(3) 0.0312(8) Uani 1 1 d . . . . .
H7 H 0.196225 0.742569 0.503091 0.037 Uiso 1 1 calc R . . . .
C8 C 0.1802(3) 0.69374(15) 0.3664(3) 0.0284(8) Uani 1 1 d . . . . .
H8 H 0.165013 0.724978 0.314222 0.034 Uiso 1 1 calc R . . . .
C9 C 0.1826(3) 0.63766(15) 0.3282(3) 0.0230(7) Uani 1 1 d . . . . .
C10 C 0.2526(3) 0.55348(16) 0.6087(3) 0.0272(8) Uani 1 1 d . . . . .
H10 H 0.290816 0.522054 0.584221 0.033 Uiso 1 1 calc R . . . .
C11 C 0.1386(4) 0.5301(2) 0.6022(4) 0.0460(11) Uani 1 1 d . . . . .
H11A H 0.099552 0.559907 0.626822 0.069 Uiso 1 1 calc GR . . . .
H11B H 0.153413 0.496525 0.652847 0.069 Uiso 1 1 calc GR . . . .
H11C H 0.089405 0.518707 0.522911 0.069 Uiso 1 1 calc GR . . . .
C12 C 0.3315(4) 0.5692(2) 0.7322(3) 0.0417(11) Uani 1 1 d . . . . .
H12A H 0.403525 0.585346 0.735204 0.063 Uiso 1 1 calc GR . . . .
H12B H 0.348527 0.534614 0.780388 0.063 Uiso 1 1 calc GR . . . .
H12C H 0.293234 0.597688 0.760675 0.063 Uiso 1 1 calc GR . . . .
C13 C 0.1522(3) 0.62725(15) 0.2015(3) 0.0271(8) Uani 1 1 d . . . . .
H13 H 0.161367 0.585131 0.191741 0.033 Uiso 1 1 calc R . . . .
C14 C 0.0268(4) 0.6427(2) 0.1267(4) 0.0419(10) Uani 1 1 d . . . . .
H14A H -0.023495 0.622086 0.154533 0.063 Uiso 1 1 calc GR . . . .
H14B H 0.007289 0.631569 0.046916 0.063 Uiso 1 1 calc GR . . . .
H14C H 0.015936 0.684212 0.130680 0.063 Uiso 1 1 calc GR . . . .
C15 C 0.2335(4) 0.65915(18) 0.1612(3) 0.0360(9) Uani 1 1 d . . . . .
H15A H 0.231819 0.700411 0.176255 0.054 Uiso 1 1 calc GR . . . .
H15B H 0.208402 0.652902 0.078537 0.054 Uiso 1 1 calc GR . . . .
H15C H 0.312187 0.644544 0.203032 0.054 Uiso 1 1 calc GR . . . .
C16 C 0.2426(3) 0.41280(14) 0.2159(3) 0.0212(7) Uani 1 1 d . . . . .
C17 C 0.2121(3) 0.35539(15) 0.2219(3) 0.0263(8) Uani 1 1 d . . . . .
C18 C 0.2426(4) 0.31455(16) 0.1593(3) 0.0322(9) Uani 1 1 d . . . . .
H18 H 0.222667 0.275334 0.161652 0.039 Uiso 1 1 calc R . . . .
C19 C 0.3008(4) 0.33003(17) 0.0943(3) 0.0338(9) Uani 1 1 d . . . . .
H19 H 0.325891 0.301372 0.057110 0.041 Uiso 1 1 calc R . . . .
C20 C 0.3226(3) 0.38775(17) 0.0835(3) 0.0302(8) Uani 1 1 d . . . . .
H20 H 0.360949 0.398167 0.036832 0.036 Uiso 1 1 calc R . . . .
C21 C 0.2896(3) 0.43076(15) 0.1393(3) 0.0245(7) Uani 1 1 d . . . . .
C22 C 0.1450(3) 0.33487(15) 0.2895(3) 0.0274(8) Uani 1 1 d . . . . .
H22 H 0.139174 0.367946 0.336727 0.033 Uiso 1 1 calc R . . . .
C23 C 0.2061(4) 0.28558(17) 0.3717(4) 0.0414(10) Uani 1 1 d . . . . .
H23A H 0.209889 0.251943 0.327351 0.062 Uiso 1 1 calc GR . . . .
H23B H 0.163008 0.275669 0.416999 0.062 Uiso 1 1 calc GR . . . .
H23C H 0.284382 0.297555 0.423520 0.062 Uiso 1 1 calc GR . . . .
C24 C 0.0218(4) 0.3171(2) 0.2073(4) 0.0435(10) Uani 1 1 d . . . . .
H24A H -0.015745 0.348908 0.154625 0.065 Uiso 1 1 calc GR . . . .
H24B H -0.022196 0.307793 0.251940 0.065 Uiso 1 1 calc GR . . . .
H24C H 0.024933 0.283271 0.163065 0.065 Uiso 1 1 calc GR . . . .
C25 C 0.2920(3) 0.49345(15) 0.1068(3) 0.0249(7) Uani 1 1 d . . . . .
H25 H 0.313990 0.517713 0.177299 0.030 Uiso 1 1 calc R . . . .
C26 C 0.3754(4) 0.50597(18) 0.0517(3) 0.0362(10) Uani 1 1 d . . . . .
H26A H 0.451990 0.490928 0.101149 0.054 Uiso 1 1 calc GR . . . .
H26B H 0.380204 0.547626 0.042608 0.054 Uiso 1 1 calc GR . . . .
H26C H 0.347166 0.487380 -0.023850 0.054 Uiso 1 1 calc GR . . . .
C27 C 0.1693(4) 0.51018(17) 0.0200(3) 0.0334(9) Uani 1 1 d . . . . .
H27A H 0.146970 0.486650 -0.049540 0.050 Uiso 1 1 calc GR . . . .
H27B H 0.167938 0.550936 -0.000175 0.050 Uiso 1 1 calc GR . . . .
H27C H 0.114919 0.503584 0.054553 0.050 Uiso 1 1 calc GR . . . .
C28 C 0.4841(3) 0.69979(15) 0.5312(3) 0.0247(8) Uani 1 1 d . . . . .
C29 C 0.4583(4) 0.71497(16) 0.4178(3) 0.0307(8) Uani 1 1 d . . . . .
H29 H 0.460189 0.686707 0.365029 0.037 Uiso 1 1 calc R . . . .
C30 C 0.4299(4) 0.77125(17) 0.3822(4) 0.0377(10) Uani 1 1 d . . . . .
H30 H 0.410882 0.781023 0.304324 0.045 Uiso 1 1 calc R . . . .
C31 C 0.4284(4) 0.81383(17) 0.4576(4) 0.0378(10) Uani 1 1 d . . . . .
H31 H 0.408163 0.852246 0.431512 0.045 Uiso 1 1 calc R . . . .
C32 C 0.4566(4) 0.79967(16) 0.5704(4) 0.0355(9) Uani 1 1 d . . . . .
H32 H 0.456986 0.828554 0.622982 0.043 Uiso 1 1 calc R . . . .
C33 C 0.4846(4) 0.74339(16) 0.6077(3) 0.0307(9) Uani 1 1 d . . . . .
H33 H 0.504406 0.734132 0.685962 0.037 Uiso 1 1 calc R . . . .
C34 C 0.6639(3) 0.59829(14) 0.3281(3) 0.0236(7) Uani 1 1 d . . . . .
C35 C 0.6836(4) 0.60729(17) 0.2305(3) 0.0306(8) Uani 1 1 d . . . . .
H35 H 0.623377 0.600318 0.156591 0.037 Uiso 1 1 calc R . . . .
C36 C 0.7898(4) 0.62624(17) 0.2398(3) 0.0337(9) Uani 1 1 d . . . . .
H36 H 0.801084 0.632942 0.172176 0.040 Uiso 1 1 calc R . . . .
C37 C 0.8792(4) 0.63552(18) 0.3460(4) 0.0350(9) Uani 1 1 d . . . . .
H37 H 0.952237 0.648278 0.352068 0.042 Uiso 1 1 calc R . . . .
C38 C 0.8611(4) 0.62599(19) 0.4436(4) 0.0368(9) Uani 1 1 d . . . . .
H38 H 0.922184 0.632253 0.517297 0.044 Uiso 1 1 calc R . . . .
C39 C 0.7536(4) 0.60717(18) 0.4347(3) 0.0326(9) Uani 1 1 d . . . . .
H39 H 0.742368 0.600482 0.502444 0.039 Uiso 1 1 calc R . . . .

loop_
_atom_site_aniso_label
_atom_site_aniso_U_11
_atom_site_aniso_U_22
_atom_site_aniso_U_33
_atom_site_aniso_U_23
_atom_site_aniso_U_13
_atom_site_aniso_U_12
Ga1 0.0159(2) 0.0164(2) 0.0204(2) 0.00108(13) 0.00633(18) -0.00063(14)
S1 0.0302(5) 0.0194(4) 0.0230(4) -0.0008(3) 0.0074(4) 0.0013(4)
S2 0.0211(5) 0.0322(5) 0.0223(4) 0.0000(4) 0.0088(4) -0.0050(4)
N1 0.0173(15) 0.0164(12) 0.0191(13) 0.0016(11) 0.0061(12) -0.0008(11)
N2 0.0142(14) 0.0187(13) 0.0216(13) -0.0028(11) 0.0050(12) -0.0008(11)
N3 0.0161(15) 0.0189(13) 0.0217(13) -0.0009(11) 0.0058(12) 0.0008(12)
C1 0.0194(18) 0.0166(14) 0.0174(14) 0.0010(12) 0.0082(14) -0.0018(13)
C2 0.0129(17) 0.0252(16) 0.0275(17) 0.0008(14) 0.0043(15) 0.0000(14)
C3 0.0122(16) 0.0229(16) 0.0258(16) -0.0006(14) 0.0032(14) -0.0045(14)
C4 0.0148(17) 0.0201(16) 0.0258(17) -0.0017(14) 0.0065(15) 0.0011(14)
C5 0.0152(17) 0.0249(17) 0.0269(17) -0.0017(14) 0.0061(15) 0.0000(14)
C6 0.024(2) 0.0303(19) 0.0293(18) -0.0100(16) 0.0082(17) -0.0009(16)
C7 0.026(2) 0.0240(17) 0.041(2) -0.0078(16) 0.0117(18) 0.0016(16)
C8 0.025(2) 0.0206(17) 0.037(2) 0.0031(15) 0.0105(18) 0.0043(15)
C9 0.0160(17) 0.0230(16) 0.0279(17) -0.0001(14) 0.0073(15) 0.0001(14)
C10 0.024(2) 0.0306(19) 0.0246(17) 0.0014(15) 0.0080(16) 0.0024(16)
C11 0.030(2) 0.053(3) 0.050(3) 0.019(2) 0.012(2) -0.004(2)
C12 0.041(3) 0.051(3) 0.029(2) 0.0042(18) 0.011(2) -0.007(2)
C13 0.027(2) 0.0255(17) 0.0295(18) 0.0051(15) 0.0124(17) 0.0035(16)
C14 0.025(2) 0.063(3) 0.031(2) 0.000(2) 0.0040(18) 0.005(2)
C15 0.036(2) 0.041(2) 0.033(2) 0.0060(18) 0.016(2) -0.006(2)
C16 0.0195(18) 0.0205(15) 0.0209(16) -0.0034(13) 0.0059(15) -0.0006(14)
C17 0.023(2) 0.0233(17) 0.0280(18) -0.0016(14) 0.0067(17) -0.0008(15)
C18 0.037(2) 0.0208(17) 0.034(2) -0.0081(15) 0.0095(19) -0.0031(17)
C19 0.038(2) 0.031(2) 0.0281(19) -0.0085(16) 0.0098(19) 0.0051(18)
C20 0.029(2) 0.036(2) 0.0228(17) -0.0039(15) 0.0073(17) 0.0037(17)
C21 0.0216(19) 0.0293(18) 0.0182(16) -0.0030(14) 0.0040(15) -0.0012(15)
C22 0.025(2) 0.0224(17) 0.0308(18) -0.0010(15) 0.0075(17) -0.0040(15)
C23 0.046(3) 0.028(2) 0.051(3) 0.0079(19) 0.022(2) -0.0016(19)
C24 0.035(3) 0.043(2) 0.045(2) -0.003(2) 0.010(2) -0.015(2)
C25 0.024(2) 0.0295(18) 0.0189(15) -0.0023(14) 0.0073(16) -0.0023(16)
C26 0.041(3) 0.045(2) 0.0271(18) -0.0007(17) 0.019(2) -0.006(2)
C27 0.029(2) 0.035(2) 0.0289(18) 0.0061(16) 0.0045(18) 0.0041(18)
C28 0.023(2) 0.0192(16) 0.0325(19) 0.0003(14) 0.0129(17) 0.0004(14)
C29 0.031(2) 0.0297(19) 0.0293(19) -0.0014(16) 0.0105(18) 0.0012(17)
C30 0.045(3) 0.033(2) 0.038(2) 0.0098(17) 0.020(2) 0.003(2)
C31 0.040(3) 0.0241(18) 0.051(2) 0.0073(18) 0.020(2) 0.0058(18)
C32 0.041(3) 0.0218(17) 0.049(2) -0.0072(17) 0.024(2) -0.0015(17)
C33 0.038(2) 0.0237(17) 0.034(2) -0.0042(15) 0.019(2) -0.0015(17)
C34 0.0240(19) 0.0224(16) 0.0265(17) 0.0013(14) 0.0127(16) -0.0015(15)
C35 0.028(2) 0.037(2) 0.0277(18) 0.0013(16) 0.0132(17) -0.0006(17)
C36 0.032(2) 0.042(2) 0.032(2) 0.0059(17) 0.0179(19) -0.0018(19)
C37 0.024(2) 0.040(2) 0.045(2) 0.0025(18) 0.0178(19) -0.0039(18)
C38 0.023(2) 0.051(3) 0.032(2) -0.0072(19) 0.0078(18) -0.0106(19)
C39 0.030(2) 0.042(2) 0.0291(19) -0.0021(16) 0.0153(18) -0.0095(18)

loop_
_atom_type_symbol
_atom_type_description
_atom_type_scat_dispersion_real
_atom_type_scat_dispersion_imag
_atom_type_scat_source
C C 0.0033 0.0016 'International Tables Vol C Tables 4.2.6.8 and 6.1.1.4'
H H 0.0000 0.0000 'International Tables Vol C Tables 4.2.6.8 and 6.1.1.4'
Ga Ga 0.2307 1.6083 'International Tables Vol C Tables 4.2.6.8 and 6.1.1.4'
N N 0.0061 0.0033 'International Tables Vol C Tables 4.2.6.8 and 6.1.1.4'
S S 0.1246 0.1234 'International Tables Vol C Tables 4.2.6.8 and 6.1.1.4'

loop_
_geom_angle_atom_site_label_1
_geom_angle_atom_site_label_2
_geom_angle_atom_site_label_3
_geom_angle
_geom_angle_site_symmetry_1
_geom_angle_site_symmetry_3
_geom_angle_publ_flag
S1 Ga1 Ga1 123.10(3) . 3_666 ?
S1 Ga1 S2 122.84(4) . . ?
S2 Ga1 Ga1 113.91(3) . 3_666 ?
N1 Ga1 Ga1 43.47(8) 3_666 3_666 ?
N1 Ga1 Ga1 43.79(8) . 3_666 ?
N1 Ga1 S1 102.97(8) 3_666 . ?
N1 Ga1 S1 124.55(8) . . ?
N1 Ga1 S2 98.66(7) . . ?
N1 Ga1 S2 115.81(8) 3_666 . ?
N1 Ga1 N1 87.26(13) . 3_666 ?
C28 S1 Ga1 116.57(12) . . ?
C34 S2 Ga1 112.66(12) . . ?
Ga1 N1 Ga1 92.74(12) . 3_666 ?
C1 N1 Ga1 137.0(2) . . ?
C1 N1 Ga1 129.1(2) . 3_666 ?
C1 N2 C4 129.2(3) . . ?
C2 N2 C1 110.9(3) . . ?
C2 N2 C4 118.0(3) . . ?
C1 N3 C16 130.9(3) . . ?
C3 N3 C1 109.5(3) . . ?
C3 N3 C16 118.7(3) . . ?
N1 C1 N2 126.9(3) . . ?
N1 C1 N3 129.5(3) . . ?
N2 C1 N3 103.5(3) . . ?
N2 C2 H2 126.2 . . ?
C3 C2 N2 107.6(3) . . ?
C3 C2 H2 126.2 . . ?
N3 C3 H3 125.8 . . ?
C2 C3 N3 108.4(3) . . ?
C2 C3 H3 125.8 . . ?
C5 C4 N2 119.4(3) . . ?
C9 C4 N2 116.9(3) . . ?
C9 C4 C5 123.1(3) . . ?
C4 C5 C10 121.5(3) . . ?
C6 C5 C4 116.9(3) . . ?
C6 C5 C10 121.6(3) . . ?
C5 C6 H6 119.4 . . ?
C7 C6 C5 121.3(3) . . ?
C7 C6 H6 119.4 . . ?
C6 C7 H7 119.6 . . ?
C6 C7 C8 120.7(3) . . ?
C8 C7 H7 119.6 . . ?
C7 C8 H8 119.6 . . ?
C7 C8 C9 120.7(3) . . ?
C9 C8 H8 119.6 . . ?
C4 C9 C13 123.4(3) . . ?
C8 C9 C4 117.3(3) . . ?
C8 C9 C13 119.3(3) . . ?
C5 C10 H10 107.7 . . ?
C5 C10 C11 109.6(3) . . ?
C11 C10 H10 107.7 . . ?
C12 C10 C5 113.9(3) . . ?
C12 C10 H10 107.7 . . ?
C12 C10 C11 110.0(3) . . ?
C10 C11 H11A 109.5 . . ?
C10 C11 H11B 109.5 . . ?
C10 C11 H11C 109.5 . . ?
H11A C11 H11B 109.5 . . ?
H11A C11 H11C 109.5 . . ?
H11B C11 H11C 109.5 . . ?
C10 C12 H12A 109.5 . . ?
C10 C12 H12B 109.5 . . ?
C10 C12 H12C 109.5 . . ?
H12A C12 H12B 109.5 . . ?
H12A C12 H12C 109.5 . . ?
H12B C12 H12C 109.5 . . ?
C9 C13 H13 107.4 . . ?
C9 C13 C14 111.3(3) . . ?
C9 C13 C15 112.2(3) . . ?
C14 C13 H13 107.4 . . ?
C14 C13 C15 110.9(3) . . ?
C15 C13 H13 107.4 . . ?
C13 C14 H14A 109.5 . . ?
C13 C14 H14B 109.5 . . ?
C13 C14 H14C 109.5 . . ?
H14A C14 H14B 109.5 . . ?
H14A C14 H14C 109.5 . . ?
H14B C14 H14C 109.5 . . ?
C13 C15 H15A 109.5 . . ?
C13 C15 H15B 109.5 . . ?
C13 C15 H15C 109.5 . . ?
H15A C15 H15B 109.5 . . ?
H15A C15 H15C 109.5 . . ?
H15B C15 H15C 109.5 . . ?
C17 C16 N3 118.5(3) . . ?
C17 C16 C21 122.0(3) . . ?
C21 C16 N3 118.9(3) . . ?
C16 C17 C22 124.3(3) . . ?
C18 C17 C16 117.6(3) . . ?
C18 C17 C22 118.1(3) . . ?
C17 C18 H18 119.3 . . ?
C19 C18 C17 121.4(4) . . ?
C19 C18 H18 119.3 . . ?
C18 C19 H19 120.2 . . ?
C18 C19 C20 119.7(3) . . ?
C20 C19 H19 120.2 . . ?
C19 C20 H20 119.2 . . ?
C19 C20 C21 121.7(4) . . ?
C21 C20 H20 119.2 . . ?
C16 C21 C25 122.5(3) . . ?
C20 C21 C16 117.0(3) . . ?
C20 C21 C25 120.1(3) . . ?
C17 C22 H22 107.8 . . ?
C17 C22 C23 112.3(3) . . ?
C17 C22 C24 110.6(3) . . ?
C23 C22 H22 107.8 . . ?
C23 C22 C24 110.4(3) . . ?
C24 C22 H22 107.8 . . ?
C22 C23 H23A 109.5 . . ?
C22 C23 H23B 109.5 . . ?
C22 C23 H23C 109.5 . . ?
H23A C23 H23B 109.5 . . ?
H23A C23 H23C 109.5 . . ?
H23B C23 H23C 109.5 . . ?
C22 C24 H24A 109.5 . . ?
C22 C24 H24B 109.5 . . ?
C22 C24 H24C 109.5 . . ?
H24A C24 H24B 109.5 . . ?
H24A C24 H24C 109.5 . . ?
H24B C24 H24C 109.5 . . ?
C21 C25 H25 108.9 . . ?
C21 C25 C26 114.0(3) . . ?
C21 C25 C27 107.9(3) . . ?
C26 C25 H25 108.9 . . ?
C26 C25 C27 108.2(3) . . ?
C27 C25 H25 108.9 . . ?
C25 C26 H26A 109.5 . . ?
C25 C26 H26B 109.5 . . ?
C25 C26 H26C 109.5 . . ?
H26A C26 H26B 109.5 . . ?
H26A C26 H26C 109.5 . . ?
H26B C26 H26C 109.5 . . ?
C25 C27 H27A 109.5 . . ?
C25 C27 H27B 109.5 . . ?
C25 C27 H27C 109.5 . . ?
H27A C27 H27B 109.5 . . ?
H27A C27 H27C 109.5 . . ?
H27B C27 H27C 109.5 . . ?
C29 C28 S1 127.1(3) . . ?
C29 C28 C33 118.3(3) . . ?
C33 C28 S1 114.7(3) . . ?
C28 C29 H29 120.1 . . ?
C30 C29 C28 119.8(3) . . ?
C30 C29 H29 120.1 . . ?
C29 C30 H30 119.2 . . ?
C29 C30 C31 121.6(4) . . ?
C31 C30 H30 119.2 . . ?
C30 C31 H31 120.4 . . ?
C32 C31 C30 119.1(4) . . ?
C32 C31 H31 120.4 . . ?
C31 C32 H32 119.9 . . ?
C31 C32 C33 120.3(4) . . ?
C33 C32 H32 119.9 . . ?
C28 C33 H33 119.5 . . ?
C32 C33 C28 120.9(4) . . ?
C32 C33 H33 119.5 . . ?
C35 C34 S2 117.0(3) . . ?
C39 C34 S2 124.3(3) . . ?
C39 C34 C35 118.5(3) . . ?
C34 C35 H35 119.6 . . ?
C36 C35 C34 120.8(4) . . ?
C36 C35 H35 119.6 . . ?
C35 C36 H36 119.6 . . ?
C37 C36 C35 120.8(3) . . ?
C37 C36 H36 119.6 . . ?
C36 C37 H37 120.6 . . ?
C36 C37 C38 118.9(4) . . ?
C38 C37 H37 120.6 . . ?
C37 C38 H38 119.7 . . ?
C37 C38 C39 120.6(4) . . ?
C39 C38 H38 119.7 . . ?
C34 C39 C38 120.3(3) . . ?
C34 C39 H39 119.8 . . ?
C38 C39 H39 119.8 . . ?

loop_
_geom_bond_atom_site_label_1
_geom_bond_atom_site_label_2
_geom_bond_distance
_geom_bond_site_symmetry_2
_geom_bond_publ_flag
Ga1 Ga1 2.8416(7) 3_666 ?
Ga1 S1 2.2310(9) . ?
Ga1 S2 2.2684(9) . ?
Ga1 N1 1.969(3) 3_666 ?
Ga1 N1 1.957(3) . ?
S1 C28 1.758(4) . ?
S2 C34 1.772(4) . ?
N1 C1 1.323(4) . ?
N2 C1 1.391(4) . ?
N2 C2 1.388(4) . ?
N2 C4 1.451(4) . ?
N3 C1 1.404(4) . ?
N3 C3 1.398(4) . ?
N3 C16 1.460(4) . ?
C2 H2 0.9500 . ?
C2 C3 1.333(5) . ?
C3 H3 0.9500 . ?
C4 C5 1.400(5) . ?
C4 C9 1.399(5) . ?
C5 C6 1.396(5) . ?
C5 C10 1.521(5) . ?
C6 H6 0.9500 . ?
C6 C7 1.375(5) . ?
C7 H7 0.9500 . ?
C7 C8 1.378(5) . ?
C8 H8 0.9500 . ?
C8 C9 1.397(5) . ?
C9 C13 1.520(5) . ?
C10 H10 1.0000 . ?
C10 C11 1.524(6) . ?
C10 C12 1.520(6) . ?
C11 H11A 0.9800 . ?
C11 H11B 0.9800 . ?
C11 H11C 0.9800 . ?
C12 H12A 0.9800 . ?
C12 H12B 0.9800 . ?
C12 H12C 0.9800 . ?
C13 H13 1.0000 . ?
C13 C14 1.523(6) . ?
C13 C15 1.532(5) . ?
C14 H14A 0.9800 . ?
C14 H14B 0.9800 . ?
C14 H14C 0.9800 . ?
C15 H15A 0.9800 . ?
C15 H15B 0.9800 . ?
C15 H15C 0.9800 . ?
C16 C17 1.401(5) . ?
C16 C21 1.412(5) . ?
C17 C18 1.400(5) . ?
C17 C22 1.528(5) . ?
C18 H18 0.9500 . ?
C18 C19 1.377(6) . ?
C19 H19 0.9500 . ?
C19 C20 1.389(5) . ?
C20 H20 0.9500 . ?
C20 C21 1.393(5) . ?
C21 C25 1.519(5) . ?
C22 H22 1.0000 . ?
C22 C23 1.529(6) . ?
C22 C24 1.537(6) . ?
C23 H23A 0.9800 . ?
C23 H23B 0.9800 . ?
C23 H23C 0.9800 . ?
C24 H24A 0.9800 . ?
C24 H24B 0.9800 . ?
C24 H24C 0.9800 . ?
C25 H25 1.0000 . ?
C25 C26 1.533(5) . ?
C25 C27 1.542(5) . ?
C26 H26A 0.9800 . ?
C26 H26B 0.9800 . ?
C26 H26C 0.9800 . ?
C27 H27A 0.9800 . ?
C27 H27B 0.9800 . ?
C27 H27C 0.9800 . ?
C28 C29 1.394(5) . ?
C28 C33 1.408(5) . ?
C29 H29 0.9500 . ?
C29 C30 1.382(5) . ?
C30 H30 0.9500 . ?
C30 C31 1.388(6) . ?
C31 H31 0.9500 . ?
C31 C32 1.375(6) . ?
C32 H32 0.9500 . ?
C32 C33 1.387(5) . ?
C33 H33 0.9500 . ?
C34 C35 1.392(5) . ?
C34 C39 1.380(5) . ?
C35 H35 0.9500 . ?
C35 C36 1.383(5) . ?
C36 H36 0.9500 . ?
C36 C37 1.377(6) . ?
C37 H37 0.9500 . ?
C37 C38 1.382(5) . ?
C38 H38 0.9500 . ?
C38 C39 1.400(5) . ?
C39 H39 0.9500 . ?

loop_
_geom_torsion_atom_site_label_1
_geom_torsion_atom_site_label_2
_geom_torsion_atom_site_label_3
_geom_torsion_atom_site_label_4
_geom_torsion
_geom_torsion_site_symmetry_1
_geom_torsion_site_symmetry_2
_geom_torsion_site_symmetry_3
_geom_torsion_site_symmetry_4
_geom_torsion_publ_flag
Ga1 S1 C28 C29 -3.5(4) . . . . ?
Ga1 S1 C28 C33 176.7(2) . . . . ?
Ga1 S2 C34 C35 179.2(2) . . . . ?
Ga1 S2 C34 C39 2.6(4) . . . . ?
Ga1 N1 C1 N2 120.9(3) 3_666 . . . ?
Ga1 N1 C1 N2 -43.4(4) . . . . ?
Ga1 N1 C1 N3 140.5(3) . . . . ?
Ga1 N1 C1 N3 -55.2(4) 3_666 . . . ?
S1 C28 C29 C30 177.7(3) . . . . ?
S1 C28 C33 C32 -178.1(3) . . . . ?
S2 C34 C35 C36 -178.5(3) . . . . ?
S2 C34 C39 C38 177.8(3) . . . . ?
N2 C2 C3 N3 -0.7(4) . . . . ?
N2 C4 C5 C6 -170.3(3) . . . . ?
N2 C4 C5 C10 7.5(5) . . . . ?
N2 C4 C9 C8 171.2(3) . . . . ?
N2 C4 C9 C13 -5.4(5) . . . . ?
N3 C16 C17 C18 178.6(3) . . . . ?
N3 C16 C17 C22 0.4(6) . . . . ?
N3 C16 C21 C20 178.6(3) . . . . ?
N3 C16 C21 C25 -8.6(5) . . . . ?
C1 N2 C2 C3 -1.3(4) . . . . ?
C1 N2 C4 C5 -92.4(4) . . . . ?
C1 N2 C4 C9 96.3(4) . . . . ?
C1 N3 C3 C2 2.5(4) . . . . ?
C1 N3 C16 C17 125.7(4) . . . . ?
C1 N3 C16 C21 -62.9(5) . . . . ?
C2 N2 C1 N1 -174.2(3) . . . . ?
C2 N2 C1 N3 2.7(3) . . . . ?
C2 N2 C4 C5 104.7(4) . . . . ?
C2 N2 C4 C9 -66.5(4) . . . . ?
C3 N3 C1 N1 173.7(3) . . . . ?
C3 N3 C1 N2 -3.1(3) . . . . ?
C3 N3 C16 C17 -66.4(4) . . . . ?
C3 N3 C16 C21 104.9(4) . . . . ?
C4 N2 C1 N1 22.0(5) . . . . ?
C4 N2 C1 N3 -161.1(3) . . . . ?
C4 N2 C2 C3 164.5(3) . . . . ?
C4 C5 C6 C7 -0.2(5) . . . . ?
C4 C5 C10 C11 -86.5(4) . . . . ?
C4 C5 C10 C12 149.8(4) . . . . ?
C4 C9 C13 C14 112.0(4) . . . . ?
C4 C9 C13 C15 -123.1(4) . . . . ?
C5 C4 C9 C8 0.3(5) . . . . ?
C5 C4 C9 C13 -176.3(3) . . . . ?
C5 C6 C7 C8 -0.6(6) . . . . ?
C6 C5 C10 C11 91.2(4) . . . . ?
C6 C5 C10 C12 -32.5(5) . . . . ?
C6 C7 C8 C9 1.3(6) . . . . ?
C7 C8 C9 C4 -1.2(6) . . . . ?
C7 C8 C9 C13 175.6(3) . . . . ?
C8 C9 C13 C14 -64.6(5) . . . . ?
C8 C9 C13 C15 60.3(5) . . . . ?
C9 C4 C5 C6 0.4(5) . . . . ?
C9 C4 C5 C10 178.1(3) . . . . ?
C10 C5 C6 C7 -178.0(4) . . . . ?
C16 N3 C1 N1 -17.6(5) . . . . ?
C16 N3 C1 N2 165.6(3) . . . . ?
C16 N3 C3 C2 -167.8(3) . . . . ?
C16 C17 C18 C19 0.2(6) . . . . ?
C16 C17 C22 C23 -127.4(4) . . . . ?
C16 C17 C22 C24 108.7(4) . . . . ?
C16 C21 C25 C26 163.5(3) . . . . ?
C16 C21 C25 C27 -76.2(4) . . . . ?
C17 C16 C21 C20 -10.4(6) . . . . ?
C17 C16 C21 C25 162.4(4) . . . . ?
C17 C18 C19 C20 -4.8(6) . . . . ?
C18 C17 C22 C23 54.3(5) . . . . ?
C18 C17 C22 C24 -69.5(5) . . . . ?
C18 C19 C20 C21 1.7(6) . . . . ?
C19 C20 C21 C16 5.7(6) . . . . ?
C19 C20 C21 C25 -167.3(4) . . . . ?
C20 C21 C25 C26 -23.9(5) . . . . ?
C20 C21 C25 C27 96.4(4) . . . . ?
C21 C16 C17 C18 7.6(6) . . . . ?
C21 C16 C17 C22 -170.7(4) . . . . ?
C22 C17 C18 C19 178.6(4) . . . . ?
C28 C29 C30 C31 1.3(7) . . . . ?
C29 C28 C33 C32 2.0(6) . . . . ?
C29 C30 C31 C32 0.4(7) . . . . ?
C30 C31 C32 C33 -0.9(7) . . . . ?
C31 C32 C33 C28 -0.3(7) . . . . ?
C33 C28 C29 C30 -2.4(6) . . . . ?
C34 C35 C36 C37 1.4(6) . . . . ?
C35 C34 C39 C38 1.3(6) . . . . ?
C35 C36 C37 C38 -0.5(6) . . . . ?
C36 C37 C38 C39 0.0(7) . . . . ?
C37 C38 C39 C34 -0.5(7) . . . . ?
C39 C34 C35 C36 -1.8(6) . . . . ?
